data_7038547
loop_
_publ_author_name
'Thammavongsy, Zachary'
'Kha, Ivy M.'
'Ziller, Joseph W.'
'Yang, Jenny Y.'

_publ_section_title
;
 Electronic and steric Tolman parameters for proazaphosphatranes, the
 superbase core of the tri(pyridylmethyl)azaphosphatrane (TPAP) ligand.
;
_journal_issue 24
_journal_name_full 'Dalton transactions (Cambridge, England : 2003)'
_journal_page_first 9853
_journal_page_last 9859
_journal_paper_doi 10.1039/c6dt00326e
_journal_volume 45
_journal_year 2016
_chemical_formula_sum 'C20 H42 N8 Ni O2 P2'
_chemical_formula_weight 547.27
_chemical_name_common Ni(LMe)2(CO)2
_chemical_name_systematic '[Nickle (0) dicarbonyl-(Bis(2,8,9-trimethyl-2,3,8,9-tetraaza-1-phosphabicyclo[3,3,3]))]'
_space_group_IT_number 14
_symmetry_cell_setting monoclinic
_symmetry_space_group_name_Hall '-P 2yn'
_symmetry_space_group_name_H-M 'P 1 21/n 1'
_atom_sites_solution_hydrogens geom
_atom_sites_solution_primary direct
_atom_sites_solution_secondary difmap
_audit_creation_method SHELXL-97
_audit_update_record
;
2016-01-19 deposited with the CCDC.
2016-02-16 downloaded from the CCDC.
;
_cell_angle_alpha 90.00
_cell_angle_beta 104.7970(10)
_cell_angle_gamma 90.00
_cell_formula_units_Z 4
_cell_length_a 8.5551(5)
_cell_length_b 19.4034(12)
_cell_length_c 15.9663(10)
_cell_measurement_reflns_used 9782
_cell_measurement_temperature 133(2)
_cell_measurement_theta_max 29.12
_cell_measurement_theta_min 2.48
_cell_volume 2562.5(3)
_computing_cell_refinement 'Bruker SAINT'
_computing_data_collection 'Bruker APEX2'
_computing_data_reduction 'Bruker SAINT'
_computing_molecular_graphics 'Bruker SHELXTL'
_computing_publication_material 'Bruker SHELXTL'
_computing_structure_refinement 'SHELXL-97 (Sheldrick, 2008)'
_computing_structure_solution 'SHELXS-97 (Sheldrick, 2008)'
_diffrn_ambient_temperature 133(2)
_diffrn_measured_fraction_theta_full 1.000
_diffrn_measured_fraction_theta_max 0.945
_diffrn_measurement_device_type 'Bruker APEX-II CCD'
_diffrn_measurement_method '\f and \w scans'
_diffrn_radiation_monochromator graphite
_diffrn_radiation_source 'fine-focus sealed tube'
_diffrn_radiation_type MoK\a
_diffrn_radiation_wavelength 0.71073
_diffrn_reflns_av_R_equivalents 0.0160
_diffrn_reflns_av_sigmaI/netI 0.0082
_diffrn_reflns_limit_h_max 11
_diffrn_reflns_limit_h_min -11
_diffrn_reflns_limit_k_max 25
_diffrn_reflns_limit_k_min -25
_diffrn_reflns_limit_l_max 21
_diffrn_reflns_limit_l_min -21
_diffrn_reflns_number 62910
_diffrn_reflns_theta_full 25.00
_diffrn_reflns_theta_max 29.20
_diffrn_reflns_theta_min 1.69
_exptl_absorpt_coefficient_mu 0.916
_exptl_absorpt_correction_T_max 0.7980
_exptl_absorpt_correction_T_min 0.5853
_exptl_absorpt_correction_type numerical
_exptl_absorpt_process_details 'Bruker SADABS 2014/5'
_exptl_crystal_colour Colorless
_exptl_crystal_density_diffrn 1.419
_exptl_crystal_density_meas ?
_exptl_crystal_density_method 'not measured'
_exptl_crystal_description rectangular
_exptl_crystal_F_000 1168
_exptl_crystal_size_max 0.66
_exptl_crystal_size_mid 0.29
_exptl_crystal_size_min 0.26
_refine_diff_density_max 0.459
_refine_diff_density_min -0.295
_refine_diff_density_rms 0.055
_refine_ls_extinction_method none
_refine_ls_goodness_of_fit_ref 1.056
_refine_ls_hydrogen_treatment mixed
_refine_ls_matrix_type full
_refine_ls_number_parameters 304
_refine_ls_number_reflns 6562
_refine_ls_number_restraints 0
_refine_ls_restrained_S_all 1.056
_refine_ls_R_factor_all 0.0242
_refine_ls_R_factor_gt 0.0232
_refine_ls_shift/su_max 0.003
_refine_ls_shift/su_mean 0.000
_refine_ls_structure_factor_coef Fsqd
_refine_ls_weighting_details 'calc w=1/[\s^2^(Fo^2^)+(0.1000P)^2^+0.0000P] where P=(Fo^2^+2Fc^2^)/3'
_refine_ls_weighting_scheme calc
_refine_ls_wR_factor_gt 0.1097
_refine_ls_wR_factor_ref 0.1122
_reflns_number_gt 6327
_reflns_number_total 6562
_reflns_threshold_expression >2sigma(I)
_cod_data_source_file c6dt00326e2.cif
_cod_data_source_block jyy64s
_cod_depositor_comments
;
The following automatic conversions were performed:

'_symmetry_cell_setting' value 'Monoclinic' changed to 'monoclinic'
according to
/usr/data/users/saulius/crontab/automatic-downloads/rss-feeds/RSC/lib/dictionaries/cif_core.dic
dictionary named 'cif_core.dic' version 2.4.2 from 2011-04-26.

'_exptl_crystal_density_meas' value 'not_measured' was changed to '?'
- the value is perceived as not measured.

Automatic conversion script
Id: cif_fix_values 4268 2015-11-12 08:31:59Z antanas 

 Adding full bibliography for 7038544--7038548.cif.
;
_cod_original_sg_symbol_H-M P2(1)/n
_cod_database_code 7038547

loop_
_symmetry_equiv_pos_as_xyz
'x, y, z'
'-x+1/2, y+1/2, -z+1/2'
'-x, -y, -z'
'x-1/2, -y-1/2, z-1/2'

loop_
_atom_site_label
_atom_site_type_symbol
_atom_site_fract_x
_atom_site_fract_y
_atom_site_fract_z
_atom_site_U_iso_or_equiv
_atom_site_adp_type
_atom_site_occupancy
_atom_site_symmetry_multiplicity
_atom_site_calc_flag
_atom_site_refinement_flags
Ni1 Ni 0.419842(15) 0.715705(7) 0.525127(8) 0.00823(8) Uani 1 1 d .
P1 P 0.60556(3) 0.650181(13) 0.613352(16) 0.00757(9) Uani 1 1 d .
O1 O 0.59249(12) 0.77956(5) 0.40902(6) 0.0237(2) Uani 1 1 d .
N1 N 0.88918(11) 0.53668(5) 0.73481(6) 0.01306(19) Uani 1 1 d .
C1 C 0.75826(13) 0.48754(6) 0.70412(7) 0.0140(2) Uani 1 1 d .
H1A H 0.7000 0.4817 0.7498 0.017 Uiso 1 1 calc R
H1B H 0.8062 0.4424 0.6959 0.017 Uiso 1 1 calc R
P2 P 0.30565(3) 0.799019(14) 0.584651(16) 0.00730(8) Uani 1 1 d .
O2 O 0.15835(10) 0.61883(5) 0.45256(6) 0.02149(19) Uani 1 1 d .
N2 N 0.54060(10) 0.56902(4) 0.62267(6) 0.01094(18) Uani 1 1 d .
C2 C 0.63548(13) 0.50680(5) 0.61985(7) 0.0124(2) Uani 1 1 d .
H2A H 0.6940 0.5128 0.5742 0.015 Uiso 1 1 calc R
H2B H 0.5599 0.4677 0.6023 0.015 Uiso 1 1 calc R
N3 N 0.68403(11) 0.67412(5) 0.71741(6) 0.00981(17) Uani 1 1 d .
C3 C 0.38962(13) 0.55829(6) 0.64684(8) 0.0151(2) Uani 1 1 d .
H3A H 0.4128 0.5415 0.7067 0.023 Uiso 1 1 calc R
H3B H 0.3239 0.5242 0.6080 0.023 Uiso 1 1 calc R
H3C H 0.3303 0.6019 0.6421 0.023 Uiso 1 1 calc R
N4 N 0.77259(10) 0.63747(5) 0.57679(6) 0.01002(18) Uani 1 1 d .
C4 C 0.87827(13) 0.58368(5) 0.80404(7) 0.0135(2) Uani 1 1 d .
H4A H 0.9703 0.6162 0.8133 0.016 Uiso 1 1 calc R
H4B H 0.8918 0.5565 0.8579 0.016 Uiso 1 1 calc R
N5 N 0.12391(12) 0.93021(5) 0.67266(6) 0.0159(2) Uani 1 1 d .
C5 C 0.72197(13) 0.62598(6) 0.79055(7) 0.0125(2) Uani 1 1 d .
H5A H 0.6305 0.5933 0.7834 0.015 Uiso 1 1 calc R
H5B H 0.7277 0.6526 0.8442 0.015 Uiso 1 1 calc R
N6 N 0.33872(11) 0.79893(5) 0.69345(6) 0.00996(18) Uani 1 1 d .
C6 C 0.73237(13) 0.74568(5) 0.73689(7) 0.0125(2) Uani 1 1 d .
H6A H 0.8506 0.7489 0.7528 0.019 Uiso 1 1 calc R
H6B H 0.6908 0.7619 0.7852 0.019 Uiso 1 1 calc R
H6C H 0.6881 0.7743 0.6857 0.019 Uiso 1 1 calc R
N7 N 0.35726(11) 0.88007(4) 0.56194(6) 0.01110(18) Uani 1 1 d .
C7 C 0.98086(12) 0.55951(6) 0.67504(7) 0.0138(2) Uani 1 1 d .
H7A H 0.9675 0.5250 0.6281 0.017 Uiso 1 1 calc R
H7B H 1.0968 0.5603 0.7063 0.017 Uiso 1 1 calc R
N8 N 0.10140(11) 0.80114(5) 0.55129(6) 0.00954(17) Uani 1 1 d .
C8 C 0.93567(12) 0.63060(5) 0.63347(7) 0.0118(2) Uani 1 1 d .
H8A H 0.9487 0.6651 0.6804 0.014 Uiso 1 1 calc R
H8B H 1.0140 0.6423 0.5995 0.014 Uiso 1 1 calc R
C9 C 0.75752(13) 0.62013(6) 0.48632(7) 0.0138(2) Uani 1 1 d .
H9A H 0.8036 0.5743 0.4827 0.021 Uiso 1 1 calc R
H9B H 0.8158 0.6543 0.4606 0.021 Uiso 1 1 calc R
H9C H 0.6431 0.6201 0.4548 0.021 Uiso 1 1 calc R
C10 C 0.21933(14) 0.90126(6) 0.75355(7) 0.0162(2) Uani 1 1 d .
H10A H 0.1490 0.8705 0.7773 0.019 Uiso 1 1 calc R
H10B H 0.2542 0.9394 0.7954 0.019 Uiso 1 1 calc R
C11 C 0.36959(13) 0.86052(6) 0.74738(7) 0.0135(2) Uani 1 1 d .
H11A H 0.4407 0.8915 0.7244 0.016 Uiso 1 1 calc R
H11B H 0.4295 0.8468 0.8066 0.016 Uiso 1 1 calc R
C12 C 0.31603(14) 0.73515(6) 0.73734(7) 0.0134(2) Uani 1 1 d .
H12A H 0.2788 0.6988 0.6943 0.020 Uiso 1 1 calc R
H12B H 0.2352 0.7425 0.7703 0.020 Uiso 1 1 calc R
H12C H 0.4188 0.7214 0.7769 0.020 Uiso 1 1 calc R
C13 C 0.20549(14) 0.97298(6) 0.62223(8) 0.0171(2) Uani 1 1 d .
H13A H 0.3080 0.9897 0.6610 0.021 Uiso 1 1 calc R
H13B H 0.1371 1.0138 0.6015 0.021 Uiso 1 1 calc R
C14 C 0.24409(13) 0.93778(5) 0.54367(7) 0.0139(2) Uani 1 1 d .
H14A H 0.1414 0.9211 0.5051 0.017 Uiso 1 1 calc R
H14B H 0.2884 0.9730 0.5112 0.017 Uiso 1 1 calc R
C15 C 0.52681(13) 0.89737(6) 0.57187(8) 0.0151(2) Uani 1 1 d .
H15A H 0.5634 0.9284 0.6214 0.023 Uiso 1 1 calc R
H15B H 0.5392 0.9202 0.5192 0.023 Uiso 1 1 calc R
H15C H 0.5918 0.8552 0.5817 0.023 Uiso 1 1 calc R
C16 C -0.02241(13) 0.89425(6) 0.62745(8) 0.0160(2) Uani 1 1 d .
H16A H -0.0682 0.9182 0.5719 0.019 Uiso 1 1 calc R
H16B H -0.1022 0.8982 0.6625 0.019 Uiso 1 1 calc R
C17 C -0.00314(12) 0.81744(5) 0.60805(7) 0.0121(2) Uani 1 1 d .
H17A H 0.0396 0.7933 0.6638 0.014 Uiso 1 1 calc R
H17B H -0.1118 0.7983 0.5816 0.014 Uiso 1 1 calc R
C18 C 0.02097(13) 0.79455(6) 0.45966(7) 0.0128(2) Uani 1 1 d .
H18A H -0.0200 0.8397 0.4365 0.019 Uiso 1 1 calc R
H18B H -0.0694 0.7621 0.4523 0.019 Uiso 1 1 calc R
H18C H 0.0981 0.7774 0.4285 0.019 Uiso 1 1 calc R
C19 C 0.52243(13) 0.75514(6) 0.45412(7) 0.0141(2) Uani 1 1 d .
C20 C 0.26157(13) 0.65719(6) 0.47937(7) 0.0134(2) Uani 1 1 d .

loop_
_atom_site_aniso_label
_atom_site_aniso_U_11
_atom_site_aniso_U_22
_atom_site_aniso_U_33
_atom_site_aniso_U_23
_atom_site_aniso_U_13
_atom_site_aniso_U_12
Ni1 0.00778(11) 0.00940(11) 0.00745(11) 0.00009(4) 0.00182(7) 0.00101(4)
P1 0.00688(14) 0.00768(14) 0.00822(14) 0.00019(8) 0.00209(10) 0.00003(8)
O1 0.0204(5) 0.0308(5) 0.0232(5) 0.0125(4) 0.0115(4) 0.0049(4)
N1 0.0130(4) 0.0128(4) 0.0134(4) -0.0011(3) 0.0032(3) 0.0006(3)
C1 0.0148(5) 0.0105(5) 0.0155(5) 0.0019(4) 0.0017(4) 0.0018(4)
P2 0.00668(14) 0.00780(14) 0.00730(14) -0.00003(9) 0.00152(10) -0.00023(8)
O2 0.0166(4) 0.0214(4) 0.0238(4) -0.0078(3) 0.0003(3) -0.0036(3)
N2 0.0090(4) 0.0083(4) 0.0160(4) 0.0003(3) 0.0042(3) 0.0000(3)
C2 0.0130(5) 0.0082(4) 0.0150(5) -0.0012(4) 0.0016(4) 0.0003(4)
N3 0.0122(4) 0.0090(4) 0.0080(4) 0.0001(3) 0.0022(3) -0.0003(3)
C3 0.0120(5) 0.0143(5) 0.0204(5) 0.0015(4) 0.0069(4) -0.0030(4)
N4 0.0071(4) 0.0134(4) 0.0097(4) -0.0005(3) 0.0026(3) 0.0007(3)
C4 0.0150(5) 0.0140(5) 0.0104(5) 0.0016(4) 0.0011(4) 0.0030(4)
N5 0.0155(4) 0.0148(4) 0.0162(5) -0.0021(4) 0.0018(4) 0.0016(4)
C5 0.0151(5) 0.0137(5) 0.0091(4) 0.0014(4) 0.0040(4) 0.0012(4)
N6 0.0118(4) 0.0103(4) 0.0071(4) -0.0010(3) 0.0013(3) 0.0000(3)
C6 0.0141(5) 0.0103(5) 0.0122(5) -0.0018(4) 0.0016(4) -0.0015(4)
N7 0.0093(4) 0.0083(4) 0.0155(4) 0.0017(3) 0.0027(3) -0.0006(3)
C7 0.0097(4) 0.0155(5) 0.0160(5) 0.0005(4) 0.0028(4) 0.0036(4)
N8 0.0062(4) 0.0134(4) 0.0084(4) -0.0013(3) 0.0009(3) 0.0002(3)
C8 0.0074(4) 0.0145(5) 0.0134(5) 0.0012(4) 0.0027(4) -0.0001(4)
C9 0.0148(5) 0.0161(5) 0.0113(5) -0.0023(4) 0.0049(4) 0.0002(4)
C10 0.0181(5) 0.0163(5) 0.0139(5) -0.0047(4) 0.0034(4) 0.0017(4)
C11 0.0143(5) 0.0143(5) 0.0102(5) -0.0038(4) -0.0002(4) 0.0000(4)
C12 0.0156(5) 0.0152(5) 0.0100(5) 0.0024(4) 0.0043(4) 0.0005(4)
C13 0.0200(5) 0.0087(5) 0.0217(6) -0.0021(4) 0.0035(4) 0.0018(4)
C14 0.0148(5) 0.0087(4) 0.0174(5) 0.0020(4) 0.0026(4) 0.0012(4)
C15 0.0117(5) 0.0142(5) 0.0194(5) 0.0004(4) 0.0037(4) -0.0039(4)
C16 0.0115(5) 0.0177(5) 0.0186(5) -0.0034(4) 0.0033(4) 0.0033(4)
C17 0.0089(4) 0.0156(5) 0.0127(5) -0.0018(4) 0.0045(4) 0.0002(4)
C18 0.0106(5) 0.0158(5) 0.0105(5) -0.0007(4) 0.0002(4) 0.0006(4)
C19 0.0122(5) 0.0164(5) 0.0133(5) 0.0023(4) 0.0025(4) 0.0046(4)
C20 0.0125(5) 0.0149(5) 0.0121(5) -0.0025(4) 0.0018(4) 0.0035(4)

loop_
_atom_type_symbol
_atom_type_description
_atom_type_scat_dispersion_real
_atom_type_scat_dispersion_imag
_atom_type_scat_source
C C 0.0033 0.0016 'International Tables Vol C Tables 4.2.6.8 and 6.1.1.4'
N N 0.0061 0.0033 'International Tables Vol C Tables 4.2.6.8 and 6.1.1.4'
O O 0.0106 0.0060 'International Tables Vol C Tables 4.2.6.8 and 6.1.1.4'
P P 0.1023 0.0942 'International Tables Vol C Tables 4.2.6.8 and 6.1.1.4'
Ni Ni 0.3393 1.1124 'International Tables Vol C Tables 4.2.6.8 and 6.1.1.4'
H H 0.0000 0.0000 'International Tables Vol C Tables 4.2.6.8 and 6.1.1.4'

loop_
_geom_angle_atom_site_label_1
_geom_angle_atom_site_label_2
_geom_angle_atom_site_label_3
_geom_angle
C19 Ni1 C20 117.55(5)
C19 Ni1 P2 107.61(4)
C20 Ni1 P2 105.59(4)
C19 Ni1 P1 105.09(4)
C20 Ni1 P1 103.92(4)
P2 Ni1 P1 117.644(12)
N2 P1 N3 103.10(5)
N2 P1 N4 102.71(4)
N3 P1 N4 102.74(5)
N2 P1 Ni1 112.92(3)
N3 P1 Ni1 120.25(3)
N4 P1 Ni1 113.12(3)
C7 N1 C4 117.32(9)
C7 N1 C1 118.48(9)
C4 N1 C1 118.23(9)
N1 C1 C2 115.65(9)
N6 P2 N8 102.25(5)
N6 P2 N7 103.68(5)
N8 P2 N7 102.37(4)
N6 P2 Ni1 117.57(3)
N8 P2 Ni1 114.47(3)
N7 P2 Ni1 114.55(3)
C3 N2 C2 115.33(8)
C3 N2 P1 119.42(7)
C2 N2 P1 124.71(7)
N2 C2 C1 115.94(9)
C6 N3 C5 116.33(9)
C6 N3 P1 119.38(7)
C5 N3 P1 124.03(7)
C9 N4 C8 114.93(8)
C9 N4 P1 120.44(7)
C8 N4 P1 123.75(7)
N1 C4 C5 116.80(9)
C13 N5 C10 118.23(9)
C13 N5 C16 118.26(10)
C10 N5 C16 118.22(10)
N3 C5 C4 117.37(9)
C11 N6 C12 115.97(9)
C11 N6 P2 124.40(7)
C12 N6 P2 119.17(7)
C15 N7 C14 115.84(8)
C15 N7 P2 119.74(7)
C14 N7 P2 123.90(7)
N1 C7 C8 116.07(9)
C18 N8 C17 115.82(9)
C18 N8 P2 119.97(7)
C17 N8 P2 123.81(7)
N4 C8 C7 116.37(9)
N5 C10 C11 115.60(9)
N6 C11 C10 115.62(9)
N5 C13 C14 115.62(9)
N7 C14 C13 116.59(9)
N5 C16 C17 116.21(9)
N8 C17 C16 116.63(9)
O1 C19 Ni1 178.13(10)
O2 C20 Ni1 177.61(11)

loop_
_geom_bond_atom_site_label_1
_geom_bond_atom_site_label_2
_geom_bond_distance
Ni1 C19 1.7747(11)
Ni1 C20 1.7751(11)
Ni1 P2 2.2238(3)
Ni1 P1 2.2320(3)
P1 N2 1.6892(9)
P1 N3 1.6902(9)
P1 N4 1.6939(9)
O1 C19 1.1500(15)
N1 C7 1.4507(14)
N1 C4 1.4542(14)
N1 C1 1.4572(14)
C1 C2 1.5270(15)
P2 N6 1.6871(9)
P2 N8 1.6921(9)
P2 N7 1.6975(9)
O2 C20 1.1506(14)
N2 C3 1.4544(13)
N2 C2 1.4618(13)
N3 C6 1.4595(13)
N3 C5 1.4657(13)
N4 C9 1.4565(13)
N4 C8 1.4623(12)
C4 C5 1.5365(15)
N5 C13 1.4529(15)
N5 C10 1.4530(15)
N5 C16 1.4538(14)
N6 C11 1.4571(13)
N6 C12 1.4594(13)
N7 C15 1.4575(13)
N7 C14 1.4602(13)
C7 C8 1.5369(15)
N8 C18 1.4547(14)
N8 C17 1.4613(13)
C10 C11 1.5336(15)
C13 C14 1.5365(16)
C16 C17 1.5395(15)
